data_4515821
loop_
_publ_author_name
'Beromi, Megan Mohadjer'
'Banerjee, Gourab'
'Brudvig, Gary W.'
'Hazari, Nilay'
'Mercado, Brandon Q.'

_publ_section_title
;
 Nickel(I) Aryl Species: Synthesis, Properties, and Catalytic Activity.
;
_journal_issue 3
_journal_name_full 'ACS catalysis'
_journal_page_first 2526
_journal_page_last 2533
_journal_paper_doi 10.1021/acscatal.8b00546
_journal_volume 8
_journal_year 2018
_chemical_formula_moiety 'C49 H51 Fe Ni P2 (C4 H10 O)'
_chemical_formula_sum 'C53 H61 Fe Ni O P2'
_chemical_formula_weight 890.56
_space_group_crystal_system monoclinic
_space_group_IT_number 14
_space_group_name_Hall '-P 2ybc'
_space_group_name_H-M_alt 'P 1 21/c 1'
_atom_sites_solution_hydrogens geom
_atom_sites_solution_primary direct
_atom_sites_solution_secondary difmap
_audit_creation_method SHELXL-2016/6
_cell_angle_alpha 90
_cell_angle_beta 98.0230(10)
_cell_angle_gamma 90
_cell_formula_units_Z 4
_cell_length_a 14.2235(10)
_cell_length_b 16.3932(11)
_cell_length_c 19.5487(14)
_cell_measurement_reflns_used 786
_cell_measurement_temperature 566(2)
_cell_measurement_theta_max 68.3
_cell_measurement_theta_min 2.3
_cell_volume 4513.5(5)
_computing_cell_refinement 'CrystalClear-SM Expert 2.0 r15 (Rigaku, 2011)'
_computing_data_collection 'CrystalClear-SM Expert 2.0 r15 (Rigaku, 2011)'
_computing_data_reduction 'CrystalClear-SM Expert 2.0 r15 (Rigaku, 2011)'
_computing_molecular_graphics
; 
Dolomanov, O.V.; Bourhis, L.J.; Gildea, R.J.; Howard, J.A.K.; Puschmann, H., 
OLEX2: A complete structure solution, refinement and analysis program 
(2009). J. Appl. Cryst., 42, 339-341. 
;
_computing_publication_material 'SHELXL-2014/7 (Sheldrick, 2014)'
_computing_structure_refinement 'SHELXL-2016/6 (Sheldrick, 2016)'
_computing_structure_solution 'SHELXT 2014/4 (Sheldrick, 2014)'
_diffrn_ambient_temperature 566(2)
_diffrn_detector_area_resol_mean 22.2
_diffrn_measured_fraction_theta_full 0.999
_diffrn_measured_fraction_theta_max 0.995
_diffrn_measurement_device_type 'Rigaku Saturn 944+ CCD'
_diffrn_measurement_method \w
_diffrn_radiation_type CuK\a
_diffrn_radiation_wavelength 1.54178
_diffrn_reflns_av_R_equivalents 0.0478
_diffrn_reflns_av_unetI/netI 0.0157
_diffrn_reflns_Laue_measured_fraction_full 0.999
_diffrn_reflns_Laue_measured_fraction_max 0.995
_diffrn_reflns_limit_h_max 17
_diffrn_reflns_limit_h_min -17
_diffrn_reflns_limit_k_max 19
_diffrn_reflns_limit_k_min -19
_diffrn_reflns_limit_l_max 22
_diffrn_reflns_limit_l_min -23
_diffrn_reflns_number 158320
_diffrn_reflns_point_group_measured_fraction_full 0.999
_diffrn_reflns_point_group_measured_fraction_max 0.995
_diffrn_reflns_theta_full 67.679
_diffrn_reflns_theta_max 67.966
_diffrn_reflns_theta_min 3.138
_diffrn_source 'Rotating Anode'
_exptl_absorpt_coefficient_mu 4.044
_exptl_absorpt_correction_T_max 1.000
_exptl_absorpt_correction_T_min 0.881
_exptl_absorpt_correction_type multi-scan
_exptl_absorpt_process_details 'Jacobson, R. (1998) Private Communication'
_exptl_crystal_colour Yellow
_exptl_crystal_density_diffrn 1.309
_exptl_crystal_density_method 'not measured'
_exptl_crystal_description Block
_exptl_crystal_F_000 1880
_exptl_crystal_size_max 0.200
_exptl_crystal_size_mid 0.200
_exptl_crystal_size_min 0.200
_refine_diff_density_max 0.295
_refine_diff_density_min -0.231
_refine_diff_density_rms 0.041
_refine_ls_extinction_method none
_refine_ls_goodness_of_fit_ref 1.059
_refine_ls_hydrogen_treatment constr
_refine_ls_matrix_type full
_refine_ls_number_parameters 531
_refine_ls_number_reflns 8172
_refine_ls_number_restraints 0
_refine_ls_restrained_S_all 1.059
_refine_ls_R_factor_all 0.0304
_refine_ls_R_factor_gt 0.0255
_refine_ls_shift/su_max 0.002
_refine_ls_shift/su_mean 0.000
_refine_ls_structure_factor_coef Fsqd
_refine_ls_weighting_details 'w=1/[\s^2^(Fo^2^)+(0.0405P)^2^+1.2594P] where P=(Fo^2^+2Fc^2^)/3'
_refine_ls_weighting_scheme calc
_refine_ls_wR_factor_gt 0.0673
_refine_ls_wR_factor_ref 0.0689
_reflns_Friedel_coverage 0.000
_reflns_number_gt 7354
_reflns_number_total 8172
_reflns_threshold_expression 'I > 2\s(I)'
_cod_data_source_file cs8b00546_si_002.cif
_cod_data_source_block '_(dppf)NiI(2,4,6-iPr3C6H2)'
_cod_original_sg_symbol_H-M 'P 21/c'
_cod_database_code 4515821
_shelx_shelxl_version_number 2016/6
_shelx_space_group_comment
; 
The symmetry employed for this shelxl refinement is uniquely defined 
by the following loop, which should always be used as a source of 
symmetry information in preference to the above space-group names. 
They are only intended as comments. 
;
_shelx_estimated_absorpt_t_min 0.499
_shelx_estimated_absorpt_t_max 0.499

loop_
_space_group_symop_operation_xyz
'x, y, z'
'-x, y+1/2, -z+1/2'
'-x, -y, -z'
'x, -y-1/2, z-1/2'

loop_
_atom_site_label
_atom_site_type_symbol
_atom_site_fract_x
_atom_site_fract_y
_atom_site_fract_z
_atom_site_U_iso_or_equiv
_atom_site_adp_type
_atom_site_occupancy
_atom_site_site_symmetry_order
_atom_site_calc_flag
_atom_site_refinement_flags_posn
_atom_site_refinement_flags_adp
Ni1 Ni 0.25237(2) 0.68571(2) 0.47499(2) 0.01731(7) Uani 1 1 d . .
Fe1 Fe 0.24899(2) 0.43008(2) 0.50629(2) 0.01560(7) Uani 1 1 d . .
P1 P 0.26772(3) 0.58860(2) 0.39956(2) 0.01678(9) Uani 1 1 d . .
P2 P 0.22810(3) 0.61780(2) 0.56863(2) 0.01663(9) Uani 1 1 d . .
C1 C 0.26026(10) 0.80271(9) 0.45205(8) 0.0186(3) Uani 1 1 d . .
C2 C 0.34689(10) 0.84568(9) 0.45526(8) 0.0184(3) Uani 1 1 d . .
C3 C 0.34899(11) 0.92955(9) 0.44293(8) 0.0203(3) Uani 1 1 d . .
H3 H 0.407380 0.955766 0.445643 0.024 Uiso 1 1 calc R U
C4 C 0.26600(11) 0.97517(9) 0.42665(8) 0.0201(3) Uani 1 1 d . .
C5 C 0.18041(11) 0.93365(9) 0.42336(8) 0.0217(3) Uani 1 1 d . .
H5 H 0.123918 0.962368 0.412483 0.026 Uiso 1 1 calc R U
C6 C 0.17685(10) 0.84985(9) 0.43596(8) 0.0196(3) Uani 1 1 d . .
C7 C 0.44020(10) 0.80049(9) 0.47648(8) 0.0204(3) Uani 1 1 d . .
H7 H 0.425633 0.742039 0.475349 0.024 Uiso 1 1 calc R U
C8 C 0.48093(12) 0.82184(10) 0.55104(9) 0.0275(4) Uani 1 1 d . .
H8A H 0.495945 0.878935 0.554101 0.041 Uiso 1 1 calc R U
H8B H 0.537487 0.790541 0.564688 0.041 Uiso 1 1 calc R U
H8C H 0.434898 0.809425 0.581048 0.041 Uiso 1 1 calc R U
C9 C 0.51357(11) 0.81466(10) 0.42767(9) 0.0289(4) Uani 1 1 d . .
H9A H 0.488522 0.796169 0.382165 0.043 Uiso 1 1 calc R U
H9B H 0.570440 0.784903 0.443948 0.043 Uiso 1 1 calc R U
H9C H 0.527887 0.871807 0.426204 0.043 Uiso 1 1 calc R U
C10 C 0.27232(12) 1.06646(9) 0.41296(9) 0.0235(3) Uani 1 1 d . .
H10 H 0.324016 1.088007 0.446488 0.028 Uiso 1 1 calc R U
C11 C 0.18304(12) 1.11379(10) 0.42276(10) 0.0323(4) Uani 1 1 d . .
H11A H 0.132319 1.098608 0.387368 0.048 Uiso 1 1 calc R U
H11B H 0.195070 1.171215 0.419813 0.048 Uiso 1 1 calc R U
H11C H 0.165446 1.101376 0.467257 0.048 Uiso 1 1 calc R U
C12 C 0.29856(15) 1.08309(11) 0.34122(10) 0.0379(4) Uani 1 1 d . .
H12A H 0.357876 1.057036 0.336839 0.057 Uiso 1 1 calc R U
H12B H 0.304444 1.140830 0.334797 0.057 Uiso 1 1 calc R U
H12C H 0.249888 1.061869 0.306861 0.057 Uiso 1 1 calc R U
C13 C 0.08036(11) 0.80802(9) 0.42966(8) 0.0226(3) Uani 1 1 d . .
H13 H 0.090671 0.753504 0.449888 0.027 Uiso 1 1 calc R U
C14 C 0.00883(12) 0.85128(11) 0.46850(10) 0.0325(4) Uani 1 1 d . .
H14A H 0.036969 0.860977 0.515339 0.049 Uiso 1 1 calc R U
H14B H -0.046518 0.817700 0.468183 0.049 Uiso 1 1 calc R U
H14C H -0.008931 0.902376 0.446396 0.049 Uiso 1 1 calc R U
C15 C 0.03989(12) 0.79658(10) 0.35353(9) 0.0285(4) Uani 1 1 d . .
H15A H 0.028578 0.848978 0.332027 0.043 Uiso 1 1 calc R U
H15B H -0.018740 0.766872 0.350201 0.043 Uiso 1 1 calc R U
H15C H 0.084439 0.766699 0.330597 0.043 Uiso 1 1 calc R U
C16 C 0.30675(10) 0.48780(9) 0.43008(8) 0.0182(3) Uani 1 1 d . .
C17 C 0.37758(10) 0.47405(9) 0.48880(8) 0.0191(3) Uani 1 1 d . .
H17 H 0.412883 0.514306 0.514225 0.023 Uiso 1 1 calc R U
C18 C 0.38490(11) 0.38857(9) 0.50171(8) 0.0225(3) Uani 1 1 d . .
H18 H 0.425502 0.363401 0.536855 0.027 Uiso 1 1 calc R U
C19 C 0.31910(11) 0.34868(10) 0.45129(8) 0.0227(3) Uani 1 1 d . .
H19 H 0.309029 0.292693 0.447794 0.027 Uiso 1 1 calc R U
C20 C 0.27132(11) 0.40883(9) 0.40716(8) 0.0209(3) Uani 1 1 d . .
H20 H 0.224869 0.398837 0.369683 0.025 Uiso 1 1 calc R U
C21 C 0.18899(10) 0.51239(9) 0.56475(8) 0.0169(3) Uani 1 1 d . .
C22 C 0.22608(11) 0.44435(9) 0.60643(8) 0.0200(3) Uani 1 1 d . .
H22 H 0.272248 0.446909 0.645069 0.024 Uiso 1 1 calc R U
C23 C 0.17987(11) 0.37236(9) 0.57830(8) 0.0227(3) Uani 1 1 d . .
H23 H 0.191122 0.319766 0.595311 0.027 Uiso 1 1 calc R U
C24 C 0.11402(11) 0.39414(9) 0.52018(8) 0.0217(3) Uani 1 1 d . .
H24 H 0.074239 0.358542 0.492674 0.026 Uiso 1 1 calc R U
C25 C 0.11927(10) 0.48016(9) 0.51114(8) 0.0177(3) Uani 1 1 d . .
H25 H 0.083687 0.510365 0.476468 0.021 Uiso 1 1 calc R U
C26 C 0.35327(10) 0.61505(9) 0.34127(8) 0.0183(3) Uani 1 1 d . .
C27 C 0.44065(11) 0.57701(10) 0.34399(9) 0.0246(3) Uani 1 1 d . .
H27 H 0.457106 0.535525 0.375871 0.029 Uiso 1 1 calc R U
C28 C 0.50384(12) 0.60024(10) 0.29957(9) 0.0279(4) Uani 1 1 d . .
H28 H 0.562810 0.574998 0.302394 0.033 Uiso 1 1 calc R U
C29 C 0.47948(11) 0.66071(10) 0.25119(9) 0.0264(4) Uani 1 1 d . .
H29 H 0.521577 0.675821 0.221075 0.032 Uiso 1 1 calc R U
C30 C 0.39236(12) 0.69857(10) 0.24777(9) 0.0268(4) Uani 1 1 d . .
H30 H 0.375445 0.738787 0.214787 0.032 Uiso 1 1 calc R U
C31 C 0.32979(11) 0.67711(10) 0.29318(8) 0.0246(3) Uani 1 1 d . .
H31 H 0.272060 0.704184 0.291533 0.030 Uiso 1 1 calc R U
C32 C 0.16220(11) 0.56368(9) 0.33769(8) 0.0183(3) Uani 1 1 d . .
C33 C 0.07289(11) 0.58963(9) 0.34963(8) 0.0198(3) Uani 1 1 d . .
H33 H 0.066971 0.621036 0.388417 0.024 Uiso 1 1 calc R U
C34 C -0.00759(11) 0.56912(9) 0.30417(9) 0.0240(3) Uani 1 1 d . .
H34 H -0.067004 0.586884 0.312601 0.029 Uiso 1 1 calc R U
C35 C 0.00042(12) 0.52240(10) 0.24650(9) 0.0255(4) Uani 1 1 d . .
H35 H -0.053606 0.508009 0.216467 0.031 Uiso 1 1 calc R U
C36 C 0.08929(11) 0.49694(10) 0.23344(8) 0.0240(3) Uani 1 1 d . .
H36 H 0.094754 0.465866 0.194384 0.029 Uiso 1 1 calc R U
C37 C 0.17000(11) 0.51768(9) 0.27843(8) 0.0213(3) Uani 1 1 d . .
H37 H 0.229429 0.500976 0.269188 0.026 Uiso 1 1 calc R U
C38 C 0.13861(11) 0.66924(9) 0.61166(8) 0.0190(3) Uani 1 1 d . .
C39 C 0.15026(13) 0.75269(10) 0.62432(9) 0.0311(4) Uani 1 1 d . .
H39 H 0.201529 0.779942 0.610114 0.037 Uiso 1 1 calc R U
C40 C 0.08612(14) 0.79514(11) 0.65783(10) 0.0356(4) Uani 1 1 d . .
H40 H 0.095375 0.850430 0.667058 0.043 Uiso 1 1 calc R U
C41 C 0.00862(12) 0.75595(10) 0.67760(8) 0.0289(4) Uani 1 1 d . .
H41 H -0.034909 0.784903 0.699457 0.035 Uiso 1 1 calc R U
C42 C -0.00431(12) 0.67359(11) 0.66490(9) 0.0285(4) Uani 1 1 d . .
H42 H -0.056616 0.647009 0.678201 0.034 Uiso 1 1 calc R U
C43 C 0.06090(11) 0.63026(10) 0.63218(8) 0.0234(3) Uani 1 1 d . .
H43 H 0.052155 0.574700 0.624056 0.028 Uiso 1 1 calc R U
C44 C 0.32926(11) 0.61446(9) 0.63786(8) 0.0194(3) Uani 1 1 d . .
C45 C 0.41998(11) 0.62958(9) 0.62191(8) 0.0209(3) Uani 1 1 d . .
H45 H 0.428320 0.642145 0.576759 0.025 Uiso 1 1 calc R U
C46 C 0.49848(11) 0.62599(10) 0.67326(9) 0.0253(4) Uani 1 1 d . .
H46 H 0.559027 0.635372 0.662138 0.030 Uiso 1 1 calc R U
C47 C 0.48639(12) 0.60849(10) 0.74073(9) 0.0285(4) Uani 1 1 d . .
H47 H 0.538778 0.605591 0.774907 0.034 Uiso 1 1 calc R U
C48 C 0.39608(12) 0.59530(10) 0.75717(9) 0.0278(4) Uani 1 1 d . .
H48 H 0.387858 0.584602 0.802681 0.033 Uiso 1 1 calc R U
C49 C 0.31764(12) 0.59794(10) 0.70622(8) 0.0235(3) Uani 1 1 d . .
H49 H 0.257241 0.588682 0.717669 0.028 Uiso 1 1 calc R U
O1 O 0.27903(8) 0.41171(7) 0.17034(6) 0.0281(3) Uani 1 1 d . .
C50 C 0.26873(13) 0.45846(11) 0.10871(9) 0.0307(4) Uani 1 1 d . .
H50A H 0.202523 0.459366 0.088333 0.037 Uiso 1 1 calc R U
H50B H 0.305166 0.433714 0.075775 0.037 Uiso 1 1 calc R U
C51 C 0.30254(17) 0.54319(12) 0.12403(11) 0.0473(5) Uani 1 1 d . .
H51A H 0.293878 0.574793 0.082282 0.071 Uiso 1 1 calc R U
H51B H 0.368673 0.542239 0.142621 0.071 Uiso 1 1 calc R U
H51C H 0.266913 0.567267 0.157092 0.071 Uiso 1 1 calc R U
C52 C 0.25033(13) 0.32982(10) 0.15908(9) 0.0300(4) Uani 1 1 d . .
H52A H 0.291801 0.302868 0.130751 0.036 Uiso 1 1 calc R U
H52B H 0.186115 0.328084 0.134678 0.036 Uiso 1 1 calc R U
C53 C 0.25421(15) 0.28645(12) 0.22646(10) 0.0436(5) Uani 1 1 d . .
H53A H 0.233921 0.231003 0.218404 0.065 Uiso 1 1 calc R U
H53B H 0.213087 0.313245 0.254357 0.065 Uiso 1 1 calc R U
H53C H 0.318129 0.287181 0.249997 0.065 Uiso 1 1 calc R U

loop_
_atom_site_aniso_label
_atom_site_aniso_U_11
_atom_site_aniso_U_22
_atom_site_aniso_U_33
_atom_site_aniso_U_23
_atom_site_aniso_U_13
_atom_site_aniso_U_12
Ni1 0.01873(14) 0.01248(13) 0.02036(14) 0.00195(10) 0.00150(10) -0.00064(9)
Fe1 0.01771(13) 0.01163(12) 0.01774(13) 0.00097(9) 0.00351(9) 0.00129(9)
P1 0.01686(18) 0.01694(18) 0.01671(19) 0.00223(14) 0.00295(14) 0.00035(14)
P2 0.01832(18) 0.01354(18) 0.01804(19) -0.00115(14) 0.00263(15) -0.00071(14)
C1 0.0218(8) 0.0166(7) 0.0173(7) 0.0009(6) 0.0030(6) 0.0003(6)
C2 0.0210(7) 0.0172(7) 0.0174(7) 0.0018(6) 0.0039(6) 0.0007(6)
C3 0.0212(8) 0.0178(8) 0.0223(8) 0.0015(6) 0.0042(6) -0.0023(6)
C4 0.0262(8) 0.0156(7) 0.0187(8) 0.0008(6) 0.0033(6) 0.0004(6)
C5 0.0214(8) 0.0191(8) 0.0237(8) 0.0023(6) 0.0004(6) 0.0045(6)
C6 0.0207(8) 0.0188(8) 0.0191(8) 0.0012(6) 0.0027(6) 0.0002(6)
C7 0.0187(7) 0.0161(7) 0.0264(8) 0.0027(6) 0.0029(6) 0.0007(6)
C8 0.0252(8) 0.0255(9) 0.0303(9) 0.0015(7) -0.0009(7) 0.0041(7)
C9 0.0242(8) 0.0274(9) 0.0364(10) 0.0077(7) 0.0090(7) 0.0051(7)
C10 0.0270(8) 0.0149(8) 0.0280(9) 0.0022(6) 0.0015(7) 0.0001(6)
C11 0.0344(9) 0.0163(8) 0.0450(11) 0.0024(7) 0.0016(8) 0.0040(7)
C12 0.0582(13) 0.0220(9) 0.0354(10) 0.0075(8) 0.0129(9) -0.0007(8)
C13 0.0208(8) 0.0175(8) 0.0289(9) 0.0030(6) 0.0020(6) 0.0014(6)
C14 0.0233(8) 0.0355(10) 0.0395(10) -0.0024(8) 0.0067(8) -0.0006(7)
C15 0.0266(8) 0.0221(8) 0.0345(10) -0.0005(7) -0.0039(7) 0.0003(7)
C16 0.0192(7) 0.0189(8) 0.0176(7) 0.0003(6) 0.0067(6) 0.0011(6)
C17 0.0164(7) 0.0196(8) 0.0218(8) 0.0001(6) 0.0048(6) 0.0008(6)
C18 0.0218(8) 0.0209(8) 0.0256(8) 0.0030(6) 0.0057(6) 0.0076(6)
C19 0.0272(8) 0.0153(7) 0.0271(9) -0.0029(6) 0.0091(7) 0.0039(6)
C20 0.0223(8) 0.0213(8) 0.0196(8) -0.0019(6) 0.0051(6) 0.0011(6)
C21 0.0182(7) 0.0153(7) 0.0181(7) -0.0003(6) 0.0059(6) 0.0012(6)
C22 0.0233(8) 0.0196(8) 0.0178(8) 0.0023(6) 0.0052(6) 0.0015(6)
C23 0.0301(8) 0.0147(7) 0.0250(8) 0.0046(6) 0.0104(7) 0.0006(6)
C24 0.0230(8) 0.0184(8) 0.0248(8) -0.0017(6) 0.0078(6) -0.0048(6)
C25 0.0164(7) 0.0179(8) 0.0198(8) 0.0010(6) 0.0056(6) 0.0011(6)
C26 0.0198(7) 0.0176(7) 0.0176(7) -0.0007(6) 0.0032(6) -0.0029(6)
C27 0.0238(8) 0.0247(8) 0.0252(9) 0.0045(7) 0.0030(7) 0.0013(7)
C28 0.0206(8) 0.0312(9) 0.0330(9) 0.0025(7) 0.0073(7) 0.0033(7)
C29 0.0261(8) 0.0300(9) 0.0251(9) -0.0002(7) 0.0106(7) -0.0063(7)
C30 0.0330(9) 0.0237(8) 0.0245(9) 0.0061(7) 0.0067(7) -0.0026(7)
C31 0.0234(8) 0.0226(8) 0.0287(9) 0.0036(7) 0.0067(7) 0.0023(6)
C32 0.0199(7) 0.0171(7) 0.0182(8) 0.0050(6) 0.0031(6) -0.0002(6)
C33 0.0233(8) 0.0164(7) 0.0203(8) 0.0035(6) 0.0047(6) -0.0001(6)
C34 0.0195(8) 0.0214(8) 0.0314(9) 0.0073(7) 0.0043(7) 0.0012(6)
C35 0.0247(8) 0.0248(8) 0.0253(8) 0.0039(7) -0.0023(6) -0.0064(7)
C36 0.0294(8) 0.0215(8) 0.0209(8) 0.0009(6) 0.0028(7) -0.0034(7)
C37 0.0230(8) 0.0216(8) 0.0198(8) 0.0025(6) 0.0046(6) 0.0004(6)
C38 0.0219(7) 0.0177(7) 0.0169(7) -0.0008(6) 0.0013(6) 0.0026(6)
C39 0.0369(10) 0.0201(8) 0.0390(10) -0.0050(7) 0.0147(8) -0.0040(7)
C40 0.0499(11) 0.0190(9) 0.0400(11) -0.0076(7) 0.0135(9) 0.0037(8)
C41 0.0335(9) 0.0304(9) 0.0235(8) -0.0026(7) 0.0062(7) 0.0132(7)
C42 0.0258(9) 0.0327(9) 0.0282(9) -0.0007(7) 0.0084(7) 0.0024(7)
C43 0.0259(8) 0.0194(8) 0.0256(8) -0.0019(7) 0.0057(7) 0.0002(6)
C44 0.0215(8) 0.0146(7) 0.0215(8) -0.0016(6) 0.0007(6) -0.0011(6)
C45 0.0237(8) 0.0179(8) 0.0214(8) -0.0019(6) 0.0048(6) -0.0009(6)
C46 0.0198(8) 0.0255(8) 0.0304(9) -0.0049(7) 0.0023(7) -0.0009(6)
C47 0.0280(9) 0.0268(9) 0.0279(9) -0.0016(7) -0.0062(7) 0.0008(7)
C48 0.0364(10) 0.0257(9) 0.0202(8) 0.0014(7) 0.0002(7) -0.0042(7)
C49 0.0255(8) 0.0231(8) 0.0225(8) -0.0017(6) 0.0049(7) -0.0044(7)
O1 0.0373(7) 0.0227(6) 0.0236(6) -0.0034(5) 0.0023(5) -0.0033(5)
C50 0.0360(10) 0.0305(9) 0.0262(9) -0.0010(7) 0.0065(7) -0.0005(8)
C51 0.0762(15) 0.0326(11) 0.0365(11) 0.0007(9) 0.0194(10) -0.0109(10)
C52 0.0321(9) 0.0258(9) 0.0320(9) -0.0061(7) 0.0048(7) -0.0023(7)
C53 0.0610(13) 0.0300(10) 0.0366(11) 0.0019(8) -0.0050(10) -0.0100(9)

loop_
_atom_type_symbol
_atom_type_description
_atom_type_scat_dispersion_real
_atom_type_scat_dispersion_imag
_atom_type_scat_source
C C 0.0181 0.0091 'International Tables Vol C Tables 4.2.6.8 and 6.1.1.4'
H H 0.0000 0.0000 'International Tables Vol C Tables 4.2.6.8 and 6.1.1.4'
Fe Fe -1.1336 3.1974 'International Tables Vol C Tables 4.2.6.8 and 6.1.1.4'
Ni Ni -3.0029 0.5091 'International Tables Vol C Tables 4.2.6.8 and 6.1.1.4'
O O 0.0492 0.0322 'International Tables Vol C Tables 4.2.6.8 and 6.1.1.4'
P P 0.2955 0.4335 'International Tables Vol C Tables 4.2.6.8 and 6.1.1.4'

loop_
_geom_angle_atom_site_label_1
_geom_angle_atom_site_label_2
_geom_angle_atom_site_label_3
_geom_angle
C1 Ni1 P1 122.40(5)
C1 Ni1 P2 134.18(5)
P1 Ni1 P2 103.418(17)
C21 Fe1 C16 110.34(6)
C21 Fe1 C25 41.46(6)
C16 Fe1 C25 107.96(6)
C21 Fe1 C20 141.46(6)
C16 Fe1 C20 41.38(6)
C25 Fe1 C20 112.10(6)
C21 Fe1 C17 108.46(6)
C16 Fe1 C17 41.29(6)
C25 Fe1 C17 134.91(6)
C20 Fe1 C17 68.79(6)
C21 Fe1 C22 41.32(6)
C16 Fe1 C22 141.64(6)
C25 Fe1 C22 69.02(6)
C20 Fe1 C22 176.73(6)
C17 Fe1 C22 112.78(6)
C21 Fe1 C23 69.03(6)
C16 Fe1 C23 175.26(6)
C25 Fe1 C23 68.31(6)
C20 Fe1 C23 136.50(6)
C17 Fe1 C23 143.44(6)
C22 Fe1 C23 40.64(6)
C21 Fe1 C19 175.83(6)
C16 Fe1 C19 69.13(6)
C25 Fe1 C19 142.70(6)
C20 Fe1 C19 40.57(6)
C17 Fe1 C19 68.28(6)
C22 Fe1 C19 136.82(6)
C23 Fe1 C19 111.86(6)
C21 Fe1 C24 69.13(6)
C16 Fe1 C24 135.11(6)
C25 Fe1 C24 40.70(6)
C20 Fe1 C24 110.37(6)
C17 Fe1 C24 175.30(6)
C22 Fe1 C24 68.32(6)
C23 Fe1 C24 40.15(6)
C19 Fe1 C24 114.31(6)
C21 Fe1 C18 135.50(6)
C16 Fe1 C18 69.19(6)
C25 Fe1 C18 175.44(6)
C20 Fe1 C18 68.34(6)
C17 Fe1 C18 40.66(6)
C22 Fe1 C18 110.80(6)
C23 Fe1 C18 114.73(6)
C19 Fe1 C18 40.33(6)
C24 Fe1 C18 143.78(6)
C16 P1 C26 102.74(7)
C16 P1 C32 101.42(7)
C26 P1 C32 101.28(7)
C16 P1 Ni1 119.47(5)
C26 P1 Ni1 112.47(5)
C32 P1 Ni1 116.96(5)
C21 P2 C38 103.28(7)
C21 P2 C44 101.94(7)
C38 P2 C44 101.50(7)
C21 P2 Ni1 121.85(5)
C38 P2 Ni1 110.38(5)
C44 P2 Ni1 115.42(5)
C2 C1 C6 115.90(13)
C2 C1 Ni1 123.39(11)
C6 C1 Ni1 120.55(11)
C3 C2 C1 121.50(14)
C3 C2 C7 119.07(13)
C1 C2 C7 119.35(13)
C4 C3 C2 121.92(14)
C4 C3 H3 119.0
C2 C3 H3 119.0
C5 C4 C3 117.13(14)
C5 C4 C10 123.07(14)
C3 C4 C10 119.80(14)
C4 C5 C6 121.79(14)
C4 C5 H5 119.1
C6 C5 H5 119.1
C5 C6 C1 121.76(14)
C5 C6 C13 118.85(13)
C1 C6 C13 119.36(13)
C2 C7 C9 113.63(13)
C2 C7 C8 110.29(13)
C9 C7 C8 111.04(13)
C2 C7 H7 107.2
C9 C7 H7 107.2
C8 C7 H7 107.2
C7 C8 H8A 109.5
C7 C8 H8B 109.5
H8A C8 H8B 109.5
C7 C8 H8C 109.5
H8A C8 H8C 109.5
H8B C8 H8C 109.5
C7 C9 H9A 109.5
C7 C9 H9B 109.5
H9A C9 H9B 109.5
C7 C9 H9C 109.5
H9A C9 H9C 109.5
H9B C9 H9C 109.5
C11 C10 C4 114.03(14)
C11 C10 C12 109.87(14)
C4 C10 C12 111.38(13)
C11 C10 H10 107.1
C4 C10 H10 107.1
C12 C10 H10 107.1
C10 C11 H11A 109.5
C10 C11 H11B 109.5
H11A C11 H11B 109.5
C10 C11 H11C 109.5
H11A C11 H11C 109.5
H11B C11 H11C 109.5
C10 C12 H12A 109.5
C10 C12 H12B 109.5
H12A C12 H12B 109.5
C10 C12 H12C 109.5
H12A C12 H12C 109.5
H12B C12 H12C 109.5
C6 C13 C14 113.95(13)
C6 C13 C15 110.25(13)
C14 C13 C15 110.75(13)
C6 C13 H13 107.2
C14 C13 H13 107.2
C15 C13 H13 107.2
C13 C14 H14A 109.5
C13 C14 H14B 109.5
H14A C14 H14B 109.5
C13 C14 H14C 109.5
H14A C14 H14C 109.5
H14B C14 H14C 109.5
C13 C15 H15A 109.5
C13 C15 H15B 109.5
H15A C15 H15B 109.5
C13 C15 H15C 109.5
H15A C15 H15C 109.5
H15B C15 H15C 109.5
C17 C16 C20 106.51(13)
C17 C16 P1 123.60(11)
C20 C16 P1 129.69(12)
C17 C16 Fe1 69.59(8)
C20 C16 Fe1 69.48(8)
P1 C16 Fe1 121.85(8)
C18 C17 C16 108.77(13)
C18 C17 Fe1 70.59(9)
C16 C17 Fe1 69.12(8)
C18 C17 H17 125.6
C16 C17 H17 125.6
Fe1 C17 H17 126.2
C19 C18 C17 107.76(13)
C19 C18 Fe1 69.59(9)
C17 C18 Fe1 68.75(8)
C19 C18 H18 126.1
C17 C18 H18 126.1
Fe1 C18 H18 127.1
C20 C19 C18 108.37(14)
C20 C19 Fe1 68.97(9)
C18 C19 Fe1 70.08(9)
C20 C19 H19 125.8
C18 C19 H19 125.8
Fe1 C19 H19 126.7
C19 C20 C16 108.59(13)
C19 C20 Fe1 70.46(9)
C16 C20 Fe1 69.15(8)
C19 C20 H20 125.7
C16 C20 H20 125.7
Fe1 C20 H20 126.3
C22 C21 C25 106.80(13)
C22 C21 P2 129.01(11)
C25 C21 P2 123.81(11)
C22 C21 Fe1 69.74(8)
C25 C21 Fe1 69.35(8)
P2 C21 Fe1 120.39(8)
C23 C22 C21 108.12(13)
C23 C22 Fe1 70.21(9)
C21 C22 Fe1 68.94(8)
C23 C22 H22 125.9
C21 C22 H22 125.9
Fe1 C22 H22 126.5
C24 C23 C22 108.64(13)
C24 C23 Fe1 70.13(9)
C22 C23 Fe1 69.15(9)
C24 C23 H23 125.7
C22 C23 H23 125.7
Fe1 C23 H23 126.6
C23 C24 C25 108.02(13)
C23 C24 Fe1 69.72(9)
C25 C24 Fe1 68.59(8)
C23 C24 H24 126.0
C25 C24 H24 126.0
Fe1 C24 H24 127.3
C24 C25 C21 108.41(13)
C24 C25 Fe1 70.72(8)
C21 C25 Fe1 69.19(8)
C24 C25 H25 125.8
C21 C25 H25 125.8
Fe1 C25 H25 125.9
C27 C26 C31 118.94(14)
C27 C26 P1 122.69(12)
C31 C26 P1 118.36(12)
C26 C27 C28 120.57(15)
C26 C27 H27 119.7
C28 C27 H27 119.7
C29 C28 C27 120.22(15)
C29 C28 H28 119.9
C27 C28 H28 119.9
C30 C29 C28 119.63(15)
C30 C29 H29 120.2
C28 C29 H29 120.2
C29 C30 C31 120.47(15)
C29 C30 H30 119.8
C31 C30 H30 119.8
C30 C31 C26 120.13(15)
C30 C31 H31 119.9
C26 C31 H31 119.9
C33 C32 C37 118.93(14)
C33 C32 P1 120.21(12)
C37 C32 P1 120.86(11)
C34 C33 C32 120.63(15)
C34 C33 H33 119.7
C32 C33 H33 119.7
C35 C34 C33 120.14(15)
C35 C34 H34 119.9
C33 C34 H34 119.9
C34 C35 C36 119.87(15)
C34 C35 H35 120.1
C36 C35 H35 120.1
C37 C36 C35 120.24(15)
C37 C36 H36 119.9
C35 C36 H36 119.9
C36 C37 C32 120.18(15)
C36 C37 H37 119.9
C32 C37 H37 119.9
C43 C38 C39 118.76(14)
C43 C38 P2 123.80(12)
C39 C38 P2 117.44(12)
C40 C39 C38 120.47(16)
C40 C39 H39 119.8
C38 C39 H39 119.8
C41 C40 C39 120.34(16)
C41 C40 H40 119.8
C39 C40 H40 119.8
C40 C41 C42 119.84(15)
C40 C41 H41 120.1
C42 C41 H41 120.1
C41 C42 C43 120.06(16)
C41 C42 H42 120.0
C43 C42 H42 120.0
C38 C43 C42 120.52(15)
C38 C43 H43 119.7
C42 C43 H43 119.7
C45 C44 C49 119.11(14)
C45 C44 P2 119.09(12)
C49 C44 P2 121.80(12)
C44 C45 C46 120.37(15)
C44 C45 H45 119.8
C46 C45 H45 119.8
C47 C46 C45 120.09(15)
C47 C46 H46 120.0
C45 C46 H46 120.0
C46 C47 C48 119.77(15)
C46 C47 H47 120.1
C48 C47 H47 120.1
C47 C48 C49 120.48(16)
C47 C48 H48 119.8
C49 C48 H48 119.8
C48 C49 C44 120.15(15)
C48 C49 H49 119.9
C44 C49 H49 119.9
C52 O1 C50 112.83(13)
O1 C50 C51 109.97(15)
O1 C50 H50A 109.7
C51 C50 H50A 109.7
O1 C50 H50B 109.7
C51 C50 H50B 109.7
H50A C50 H50B 108.2
C50 C51 H51A 109.5
C50 C51 H51B 109.5
H51A C51 H51B 109.5
C50 C51 H51C 109.5
H51A C51 H51C 109.5
H51B C51 H51C 109.5
O1 C52 C53 109.96(14)
O1 C52 H52A 109.7
C53 C52 H52A 109.7
O1 C52 H52B 109.7
C53 C52 H52B 109.7
H52A C52 H52B 108.2
C52 C53 H53A 109.5
C52 C53 H53B 109.5
H53A C53 H53B 109.5
C52 C53 H53C 109.5
H53A C53 H53C 109.5
H53B C53 H53C 109.5

loop_
_geom_bond_atom_site_label_1
_geom_bond_atom_site_label_2
_geom_bond_distance
Ni1 C1 1.9764(15)
Ni1 P1 2.2014(5)
Ni1 P2 2.2105(5)
Fe1 C21 2.0316(14)
Fe1 C16 2.0326(15)
Fe1 C25 2.0337(14)
Fe1 C20 2.0371(16)
Fe1 C17 2.0388(15)
Fe1 C22 2.0424(15)
Fe1 C23 2.0565(15)
Fe1 C19 2.0567(15)
Fe1 C24 2.0620(15)
Fe1 C18 2.0632(15)
P1 C16 1.8172(15)
P1 C26 1.8315(15)
P1 C32 1.8373(15)
P2 C21 1.8137(15)
P2 C38 1.8269(15)
P2 C44 1.8334(15)
C1 C2 1.413(2)
C1 C6 1.414(2)
C2 C3 1.397(2)
C2 C7 1.526(2)
C3 C4 1.396(2)
C3 H3 0.9300
C4 C5 1.388(2)
C4 C10 1.525(2)
C5 C6 1.398(2)
C5 H5 0.9300
C6 C13 1.524(2)
C7 C9 1.527(2)
C7 C8 1.532(2)
C7 H7 0.9800
C8 H8A 0.9600
C8 H8B 0.9600
C8 H8C 0.9600
C9 H9A 0.9600
C9 H9B 0.9600
C9 H9C 0.9600
C10 C11 1.523(2)
C10 C12 1.525(2)
C10 H10 0.9800
C11 H11A 0.9600
C11 H11B 0.9600
C11 H11C 0.9600
C12 H12A 0.9600
C12 H12B 0.9600
C12 H12C 0.9600
C13 C14 1.527(2)
C13 C15 1.530(2)
C13 H13 0.9800
C14 H14A 0.9600
C14 H14B 0.9600
C14 H14C 0.9600
C15 H15A 0.9600
C15 H15B 0.9600
C15 H15C 0.9600
C16 C17 1.436(2)
C16 C20 1.438(2)
C17 C18 1.425(2)
C17 H17 0.9300
C18 C19 1.420(2)
C18 H18 0.9300
C19 C20 1.419(2)
C19 H19 0.9300
C20 H20 0.9300
C21 C22 1.438(2)
C21 C25 1.439(2)
C22 C23 1.423(2)
C22 H22 0.9300
C23 C24 1.414(2)
C23 H23 0.9300
C24 C25 1.424(2)
C24 H24 0.9300
C25 H25 0.9300
C26 C27 1.385(2)
C26 C31 1.394(2)
C27 C28 1.387(2)
C27 H27 0.9300
C28 C29 1.380(2)
C28 H28 0.9300
C29 C30 1.379(2)
C29 H29 0.9300
C30 C31 1.387(2)
C30 H30 0.9300
C31 H31 0.9300
C32 C33 1.390(2)
C32 C37 1.400(2)
C33 C34 1.389(2)
C33 H33 0.9300
C34 C35 1.381(2)
C34 H34 0.9300
C35 C36 1.388(2)
C35 H35 0.9300
C36 C37 1.387(2)
C36 H36 0.9300
C37 H37 0.9300
C38 C43 1.384(2)
C38 C39 1.396(2)
C39 C40 1.383(2)
C39 H39 0.9300
C40 C41 1.377(3)
C40 H40 0.9300
C41 C42 1.381(2)
C41 H41 0.9300
C42 C43 1.393(2)
C42 H42 0.9300
C43 H43 0.9300
C44 C45 1.392(2)
C44 C49 1.396(2)
C45 C46 1.394(2)
C45 H45 0.9300
C46 C47 1.384(2)
C46 H46 0.9300
C47 C48 1.384(2)
C47 H47 0.9300
C48 C49 1.389(2)
C48 H48 0.9300
C49 H49 0.9300
O1 C52 1.4115(19)
O1 C50 1.418(2)
C50 C51 1.487(3)
C50 H50A 0.9700
C50 H50B 0.9700
C51 H51A 0.9600
C51 H51B 0.9600
C51 H51C 0.9600
C52 C53 1.491(3)
C52 H52A 0.9700
C52 H52B 0.9700
C53 H53A 0.9600
C53 H53B 0.9600
C53 H53C 0.9600

loop_
_geom_torsion_atom_site_label_1
_geom_torsion_atom_site_label_2
_geom_torsion_atom_site_label_3
_geom_torsion_atom_site_label_4
_geom_torsion
C6 C1 C2 C3 -0.2(2)
Ni1 C1 C2 C3 -175.80(12)
C6 C1 C2 C7 176.41(13)
Ni1 C1 C2 C7 0.8(2)
C1 C2 C3 C4 -0.2(2)
C7 C2 C3 C4 -176.83(14)
C2 C3 C4 C5 0.2(2)
C2 C3 C4 C10 -179.40(14)
C3 C4 C5 C6 0.2(2)
C10 C4 C5 C6 179.79(15)
C4 C5 C6 C1 -0.6(2)
C4 C5 C6 C13 -178.49(14)
C2 C1 C6 C5 0.6(2)
Ni1 C1 C6 C5 176.34(12)
C2 C1 C6 C13 178.46(13)
Ni1 C1 C6 C13 -5.83(19)
C3 C2 C7 C9 -52.70(19)
C1 C2 C7 C9 130.58(15)
C3 C2 C7 C8 72.72(18)
C1 C2 C7 C8 -104.00(16)
C5 C4 C10 C11 22.4(2)
C3 C4 C10 C11 -158.08(15)
C5 C4 C10 C12 -102.70(18)
C3 C4 C10 C12 76.87(19)
C5 C6 C13 C14 -49.3(2)
C1 C6 C13 C14 132.78(15)
C5 C6 C13 C15 75.92(18)
C1 C6 C13 C15 -101.98(16)
C26 P1 C16 C17 87.15(13)
C32 P1 C16 C17 -168.36(12)
Ni1 P1 C16 C17 -38.15(14)
C26 P1 C16 C20 -98.64(14)
C32 P1 C16 C20 5.85(15)
Ni1 P1 C16 C20 136.06(12)
C26 P1 C16 Fe1 172.54(8)
C32 P1 C16 Fe1 -82.96(10)
Ni1 P1 C16 Fe1 47.24(10)
C20 C16 C17 C18 -0.31(16)
P1 C16 C17 C18 175.05(11)
Fe1 C16 C17 C18 59.65(10)
C20 C16 C17 Fe1 -59.96(10)
P1 C16 C17 Fe1 115.39(11)
C16 C17 C18 C19 0.09(17)
Fe1 C17 C18 C19 58.84(11)
C16 C17 C18 Fe1 -58.75(10)
C17 C18 C19 C20 0.17(17)
Fe1 C18 C19 C20 58.49(10)
C17 C18 C19 Fe1 -58.32(10)
C18 C19 C20 C16 -0.37(17)
Fe1 C19 C20 C16 58.81(10)
C18 C19 C20 Fe1 -59.18(11)
C17 C16 C20 C19 0.42(16)
P1 C16 C20 C19 -174.56(11)
Fe1 C16 C20 C19 -59.62(11)
C17 C16 C20 Fe1 60.04(10)
P1 C16 C20 Fe1 -114.94(13)
C38 P2 C21 C22 -103.51(14)
C44 P2 C21 C22 1.52(15)
Ni1 P2 C21 C22 131.89(12)
C38 P2 C21 C25 84.57(13)
C44 P2 C21 C25 -170.41(12)
Ni1 P2 C21 C25 -40.04(14)
C38 P2 C21 Fe1 168.87(8)
C44 P2 C21 Fe1 -86.11(9)
Ni1 P2 C21 Fe1 44.26(10)
C25 C21 C22 C23 0.24(16)
P2 C21 C22 C23 -172.75(11)
Fe1 C21 C22 C23 -59.49(11)
C25 C21 C22 Fe1 59.73(10)
P2 C21 C22 Fe1 -113.27(12)
C21 C22 C23 C24 -0.49(17)
Fe1 C22 C23 C24 -59.18(11)
C21 C22 C23 Fe1 58.69(10)
C22 C23 C24 C25 0.55(17)
Fe1 C23 C24 C25 -58.02(10)
C22 C23 C24 Fe1 58.58(11)
C23 C24 C25 C21 -0.40(17)
Fe1 C24 C25 C21 -59.13(10)
C23 C24 C25 Fe1 58.72(11)
C22 C21 C25 C24 0.10(16)
P2 C21 C25 C24 173.55(11)
Fe1 C21 C25 C24 60.08(10)
C22 C21 C25 Fe1 -59.98(10)
P2 C21 C25 Fe1 113.47(11)
C16 P1 C26 C27 -19.75(15)
C32 P1 C26 C27 -124.36(13)
Ni1 P1 C26 C27 109.99(13)
C16 P1 C26 C31 161.48(12)
C32 P1 C26 C31 56.88(13)
Ni1 P1 C26 C31 -68.77(13)
C31 C26 C27 C28 0.0(2)
P1 C26 C27 C28 -178.77(13)
C26 C27 C28 C29 -1.2(3)
C27 C28 C29 C30 0.7(3)
C28 C29 C30 C31 0.9(3)
C29 C30 C31 C26 -2.1(2)
C27 C26 C31 C30 1.7(2)
P1 C26 C31 C30 -179.54(12)
C16 P1 C32 C33 115.75(12)
C26 P1 C32 C33 -138.60(12)
Ni1 P1 C32 C33 -16.00(14)
C16 P1 C32 C37 -63.49(13)
C26 P1 C32 C37 42.16(13)
Ni1 P1 C32 C37 164.76(10)
C37 C32 C33 C34 1.1(2)
P1 C32 C33 C34 -178.15(11)
C32 C33 C34 C35 0.1(2)
C33 C34 C35 C36 -1.0(2)
C34 C35 C36 C37 0.6(2)
C35 C36 C37 C32 0.7(2)
C33 C32 C37 C36 -1.5(2)
P1 C32 C37 C36 177.74(12)
C21 P2 C38 C43 -1.61(15)
C44 P2 C38 C43 -106.97(14)
Ni1 P2 C38 C43 130.16(12)
C21 P2 C38 C39 178.32(13)
C44 P2 C38 C39 72.96(14)
Ni1 P2 C38 C39 -49.92(14)
C43 C38 C39 C40 1.1(3)
P2 C38 C39 C40 -178.81(14)
C38 C39 C40 C41 -1.6(3)
C39 C40 C41 C42 1.0(3)
C40 C41 C42 C43 0.0(3)
C39 C38 C43 C42 -0.1(2)
P2 C38 C43 C42 179.86(12)
C41 C42 C43 C38 -0.5(2)
C21 P2 C44 C45 114.04(12)
C38 P2 C44 C45 -139.54(12)
Ni1 P2 C44 C45 -20.19(14)
C21 P2 C44 C49 -66.59(14)
C38 P2 C44 C49 39.83(14)
Ni1 P2 C44 C49 159.18(11)
C49 C44 C45 C46 1.8(2)
P2 C44 C45 C46 -178.83(12)
C44 C45 C46 C47 -0.9(2)
C45 C46 C47 C48 -0.6(2)
C46 C47 C48 C49 1.3(3)
C47 C48 C49 C44 -0.4(2)
C45 C44 C49 C48 -1.1(2)
P2 C44 C49 C48 179.51(12)
C52 O1 C50 C51 -178.50(16)
C50 O1 C52 C53 -174.60(15)
